data_7206100
loop_
_publ_author_name
'B\;akowicz, Julia'
'Skar\.zewski, Jacek'
'Turowska-Tyrk, Ilona'

_publ_section_title
;
 Photo-induced structural changes in two crystal forms with different
 numbers of independent molecules
;
_journal_issue 13
_journal_name_full CrystEngComm
_journal_page_first 4332
_journal_paper_doi 10.1039/c0ce00795a
_journal_volume 13
_journal_year 2011
_chemical_absolute_configuration syn
_chemical_formula_sum 'C33 H39 N O4'
_chemical_formula_weight 513.65
_chemical_name_systematic
;
?
;
_space_group_IT_number 19
_symmetry_cell_setting orthorhombic
_symmetry_space_group_name_Hall 'P 2ac 2ab'
_symmetry_space_group_name_H-M 'P 21 21 21'
_atom_sites_solution_hydrogens geom
_atom_sites_solution_primary direct
_atom_sites_solution_secondary difmap
_audit_creation_method SHELXL-97
_cell_angle_alpha 90.00
_cell_angle_beta 90.00
_cell_angle_gamma 90.00
_cell_formula_units_Z 4
_cell_length_a 9.3006(12)
_cell_length_b 11.3515(16)
_cell_length_c 28.334(4)
_cell_measurement_reflns_used 1000
_cell_measurement_temperature 299(2)
_cell_measurement_theta_max 13.4
_cell_measurement_theta_min 4.0
_cell_volume 2991.4(7)
_computing_cell_refinement 'CRYSALIS (Oxford Diffraction, 2003)'
_computing_data_collection 'CRYSALIS (Oxford Diffraction, 2003)'
_computing_data_reduction 'CRYSALIS (Oxford Diffraction, 2003)'
_computing_molecular_graphics 'ORTEP-3 for Windows (Farrugia, 1997)'
_computing_publication_material 'SHELXL97 (Sheldrick, 2008)'
_computing_structure_refinement 'SHELXL97 (Sheldrick, 2008)'
_computing_structure_solution 'SHELXS97 (Sheldrick, 2008)'
_diffrn_ambient_temperature 299(2)
_diffrn_measured_fraction_theta_full 0.991
_diffrn_measured_fraction_theta_max 0.991
_diffrn_measurement_device_type 'KM4CCD diffractometer'
_diffrn_measurement_method '\w scans'
_diffrn_radiation_monochromator graphite
_diffrn_radiation_source 'fine-focus sealed tube'
_diffrn_radiation_type MoK\a
_diffrn_radiation_wavelength 0.71073
_diffrn_reflns_av_R_equivalents 0.0559
_diffrn_reflns_av_sigmaI/netI 0.0423
_diffrn_reflns_limit_h_max 8
_diffrn_reflns_limit_h_min -11
_diffrn_reflns_limit_k_max 13
_diffrn_reflns_limit_k_min -13
_diffrn_reflns_limit_l_max 33
_diffrn_reflns_limit_l_min -30
_diffrn_reflns_number 14608
_diffrn_reflns_theta_full 24.99
_diffrn_reflns_theta_max 24.99
_diffrn_reflns_theta_min 4.02
_exptl_absorpt_coefficient_mu 0.074
_exptl_absorpt_correction_type none
_exptl_crystal_colour colourless
_exptl_crystal_density_diffrn 1.141
_exptl_crystal_density_method 'not measured'
_exptl_crystal_description block
_exptl_crystal_F_000 1104
_exptl_crystal_size_max 0.40
_exptl_crystal_size_mid 0.20
_exptl_crystal_size_min 0.15
_refine_diff_density_max 0.176
_refine_diff_density_min -0.155
_refine_diff_density_rms 0.034
_refine_ls_extinction_method none
_refine_ls_goodness_of_fit_ref 1.155
_refine_ls_hydrogen_treatment constr
_refine_ls_matrix_type full
_refine_ls_number_parameters 384
_refine_ls_number_reflns 2979
_refine_ls_number_restraints 303
_refine_ls_restrained_S_all 1.257
_refine_ls_R_factor_all 0.1245
_refine_ls_R_factor_gt 0.0816
_refine_ls_shift/su_max 0.000
_refine_ls_shift/su_mean 0.000
_refine_ls_structure_factor_coef Fsqd
_refine_ls_weighting_details 'calc w=1/[\s^2^(Fo^2^)+(0.1291P)^2^+0.0000P] where P=(Fo^2^+2Fc^2^)/3'
_refine_ls_weighting_scheme calc
_refine_ls_wR_factor_gt 0.2102
_refine_ls_wR_factor_ref 0.2429
_reflns_number_gt 1900
_reflns_number_total 2979
_reflns_threshold_expression >2sigma(I)
_cod_data_source_file c0ce00795a.txt
_cod_data_source_block 79.9%P
_cod_depositor_comments
;
The following automatic conversions were performed:

'_symmetry_cell_setting' value 'Orthorhombic' changed to
'orthorhombic' according to
/home/saulius/struct/CIF-dictionaries/cif_core.dic dictionary named
'cif_core.dic' version 2.4.1 from 2010-06-29.

Automatic conversion script
Id: cif_fix_values 1715 2011-07-08 13:25:40Z adriana 
;
_cod_database_code 7206100

loop_
_symmetry_equiv_pos_as_xyz
'x, y, z'
'-x+1/2, -y, z+1/2'
'-x, y+1/2, -z+1/2'
'x+1/2, -y+1/2, -z'

loop_
_atom_site_label
_atom_site_type_symbol
_atom_site_fract_x
_atom_site_fract_y
_atom_site_fract_z
_atom_site_U_iso_or_equiv
_atom_site_adp_type
_atom_site_occupancy
_atom_site_symmetry_multiplicity
_atom_site_calc_flag
_atom_site_refinement_flags
_atom_site_disorder_assembly
_atom_site_disorder_group
N1R N 0.720(4) 0.285(3) -0.0022(13) 0.092(11) Uiso 0.201(10) 1 d PDU A 1
H1R H 0.6310 0.2662 -0.0009 0.110 Uiso 0.201(10) 1 calc PR A 1
O1R O 0.510(4) -0.245(4) 0.1035(15) 0.076(13) Uiso 0.201(10) 1 d PDU A 1
O2R O 0.925(5) 0.267(4) 0.039(2) 0.073(13) Uiso 0.201(10) 1 d PDU A 1
O3R O 0.756(4) 0.590(2) -0.0154(15) 0.139(15) Uiso 0.201(10) 1 d PD A 1
O4R O 0.568(4) 0.486(4) 0.002(2) 0.101(10) Uiso 0.201(10) 1 d PDU A 1
C1R C 0.639(3) -0.208(3) 0.1978(7) 0.071(15) Uiso 0.201(10) 1 d PDU A 1
C2R C 0.697(3) -0.258(3) 0.2381(7) 0.066(11) Uiso 0.201(10) 1 d PD A 1
H2R H 0.6481 -0.2488 0.2665 0.080 Uiso 0.201(10) 1 calc PR A 1
C3R C 0.824(3) -0.319(3) 0.2378(8) 0.072(11) Uiso 0.201(10) 1 d PDU A 1
C4R C 0.903(3) -0.320(4) 0.1969(8) 0.096(14) Uiso 0.201(10) 1 d PDU A 1
H4R H 0.9985 -0.3442 0.1980 0.115 Uiso 0.201(10) 1 calc PR A 1
C5R C 0.842(3) -0.287(3) 0.1531(7) 0.066(11) Uiso 0.201(10) 1 d PDU A 1
C6R C 0.710(3) -0.232(3) 0.1554(7) 0.073(17) Uiso 0.201(10) 1 d PDU A 1
C7R C 0.630(3) -0.203(2) 0.1106(8) 0.098(10) Uiso 0.201(10) 1 d PDU A 1
C8R C 0.676(3) -0.094(2) 0.0864(8) 0.074(11) Uiso 0.201(10) 1 d PD A 1
C9R C 0.623(3) -0.066(2) 0.0422(8) 0.066(10) Uiso 0.201(10) 1 d PD A 1
H9R H 0.5552 -0.1142 0.0278 0.079 Uiso 0.201(10) 1 calc PR A 1
C10R C 0.670(3) 0.034(2) 0.0194(9) 0.081(12) Uiso 0.201(10) 1 d PDU A 1
H10R H 0.6385 0.0504 -0.0110 0.098 Uiso 0.201(10) 1 calc PR A 1
C11R C 0.765(4) 0.108(2) 0.0416(10) 0.065(18) Uiso 0.201(10) 1 d PD A 1
C12R C 0.825(3) 0.075(2) 0.0847(9) 0.049(9) Uiso 0.201(10) 1 d PDU A 1
H12R H 0.8931 0.1237 0.0991 0.058 Uiso 0.201(10) 1 calc PR A 1
C13R C 0.785(3) -0.027(2) 0.1060(9) 0.073(11) Uiso 0.201(10) 1 d PD A 1
H13R H 0.8299 -0.0510 0.1336 0.087 Uiso 0.201(10) 1 calc PR A 1
C14R C 0.512(3) -0.128(3) 0.2027(10) 0.103(11) Uiso 0.201(10) 1 d PDU A 1
H14R H 0.4748 -0.1102 0.1711 0.124 Uiso 0.201(10) 1 calc PR A 1
C15R C 0.397(3) -0.191(4) 0.2305(18) 0.138(14) Uiso 0.201(10) 1 d PDU A 1
H15A H 0.3123 -0.1430 0.2319 0.207 Uiso 0.201(10) 1 calc PR A 1
H15B H 0.4312 -0.2060 0.2619 0.207 Uiso 0.201(10) 1 calc PR A 1
H15C H 0.3747 -0.2644 0.2153 0.207 Uiso 0.201(10) 1 calc PR A 1
C16R C 0.550(5) -0.012(3) 0.227(2) 0.149(16) Uiso 0.201(10) 1 d PDU A 1
H16A H 0.4663 0.0373 0.2283 0.224 Uiso 0.201(10) 1 calc PR A 1
H16B H 0.6243 0.0274 0.2094 0.224 Uiso 0.201(10) 1 calc PR A 1
H16C H 0.5836 -0.0276 0.2584 0.224 Uiso 0.201(10) 1 calc PR A 1
C17R C 0.893(4) -0.345(4) 0.2845(10) 0.118(11) Uiso 0.201(10) 1 d PDU A 1
H17R H 0.8116 -0.3310 0.3059 0.142 Uiso 0.201(10) 1 calc PR A 1
C18R C 0.996(6) -0.254(6) 0.301(2) 0.17(2) Uiso 0.201(10) 1 d PDU A 1
H18A H 0.9703 -0.1791 0.2880 0.255 Uiso 0.201(10) 1 calc PR A 1
H18B H 1.0914 -0.2748 0.2911 0.255 Uiso 0.201(10) 1 calc PR A 1
H18C H 0.9932 -0.2498 0.3350 0.255 Uiso 0.201(10) 1 calc PR A 1
C19R C 0.924(10) -0.467(4) 0.295(3) 0.146(19) Uiso 0.201(10) 1 d PDU A 1
H19A H 0.8473 -0.5156 0.2836 0.219 Uiso 0.201(10) 1 calc PR A 1
H19B H 0.9318 -0.4761 0.3288 0.219 Uiso 0.201(10) 1 calc PR A 1
H19C H 1.0124 -0.4889 0.2804 0.219 Uiso 0.201(10) 1 calc PR A 1
C20R C 0.891(4) -0.347(3) 0.1078(10) 0.092(10) Uiso 0.201(10) 1 d PDU A 1
H20R H 0.8361 -0.3117 0.0818 0.110 Uiso 0.201(10) 1 calc PR A 1
C21R C 0.860(7) -0.476(4) 0.108(2) 0.15(2) Uiso 0.201(10) 1 d PDU A 1
H21A H 0.8931 -0.5106 0.0789 0.232 Uiso 0.201(10) 1 calc PR A 1
H21B H 0.7579 -0.4884 0.1107 0.232 Uiso 0.201(10) 1 calc PR A 1
H21C H 0.9079 -0.5128 0.1340 0.232 Uiso 0.201(10) 1 calc PR A 1
C22R C 1.049(5) -0.322(5) 0.098(2) 0.109(16) Uiso 0.201(10) 1 d PDU A 1
H22A H 1.0669 -0.2391 0.1005 0.163 Uiso 0.201(10) 1 calc PR A 1
H22B H 1.0729 -0.3485 0.0668 0.163 Uiso 0.201(10) 1 calc PR A 1
H22C H 1.1072 -0.3633 0.1207 0.163 Uiso 0.201(10) 1 calc PR A 1
C23R C 0.817(5) 0.222(3) 0.0219(19) 0.071(11) Uiso 0.201(10) 1 d PDU A 1
C24R C 0.765(4) 0.3847(19) -0.0303(9) 0.079(9) Uiso 0.201(10) 1 d PDU A 1
H24R H 0.8683 0.3939 -0.0252 0.095 Uiso 0.201(10) 1 calc PR A 1
C25R C 0.696(4) 0.498(2) -0.0142(15) 0.093(11) Uiso 0.201(10) 1 d PDU A 1
C26R C 0.485(7) 0.590(5) 0.011(4) 0.114(16) Uiso 0.201(10) 1 d PDU A 1
H26A H 0.5491 0.6541 0.0184 0.171 Uiso 0.201(10) 1 calc PR A 1
H26B H 0.4215 0.5770 0.0372 0.171 Uiso 0.201(10) 1 calc PR A 1
H26C H 0.4302 0.6097 -0.0165 0.171 Uiso 0.201(10) 1 calc PR A 1
C27R C 0.744(5) 0.363(3) -0.0827(10) 0.102(10) Uiso 0.201(10) 1 d PDU A 1
H27A H 0.6426 0.3530 -0.0894 0.123 Uiso 0.201(10) 1 calc PR A 1
H27B H 0.7780 0.4308 -0.1003 0.123 Uiso 0.201(10) 1 calc PR A 1
C28R C 0.824(3) 0.256(2) -0.0986(10) 0.100(12) Uiso 0.201(10) 1 d PGDU A 1
C29R C 0.754(2) 0.150(2) -0.1022(10) 0.100(12) Uiso 0.201(10) 1 d PGD A 1
H29R H 0.6560 0.1456 -0.0955 0.120 Uiso 0.201(10) 1 d PG A 1
C30R C 0.825(3) 0.0494(19) -0.1156(11) 0.109(13) Uiso 0.201(10) 1 d PG A 1
H30R H 0.7754 -0.0215 -0.1175 0.131 Uiso 0.201(10) 1 d PG A 1
C31R C 0.970(3) 0.052(2) -0.1262(12) 0.106(12) Uiso 0.201(10) 1 d PG A 1
H31R H 1.0185 -0.0162 -0.1347 0.127 Uiso 0.201(10) 1 d PG A 1
C32R C 1.039(2) 0.158(3) -0.1239(13) 0.104(13) Uiso 0.201(10) 1 d PG A 1
H32R H 1.1359 0.1617 -0.1318 0.125 Uiso 0.201(10) 1 d PG A 1
C33R C 0.968(3) 0.258(2) -0.1103(12) 0.117(19) Uiso 0.201(10) 1 d PGD A 1
H33R H 1.0182 0.3290 -0.1088 0.140 Uiso 0.201(10) 1 d PG A 1
N1P N 0.7354(9) 0.2711(7) -0.0130(3) 0.079(3) Uani 0.799(10) 1 d PDU A 2
H1P H 0.6523 0.2398 -0.0176 0.094 Uiso 0.799(10) 1 calc PR A 2
O1P O 0.5013(15) -0.2374(13) 0.0988(5) 0.105(5) Uani 0.799(10) 1 d PDU A 2
O2P O 0.9373(10) 0.2712(11) 0.0299(5) 0.081(3) Uani 0.799(10) 1 d PDU A 2
O3P O 0.7443(8) 0.5732(7) -0.0482(4) 0.130(3) Uani 0.799(10) 1 d PD A 2
O4P O 0.6019(12) 0.4706(9) -0.0004(5) 0.109(3) Uani 0.799(10) 1 d PDU A 2
C1P C 0.6548(10) -0.2039(10) 0.1990(3) 0.083(5) Uiso 0.799(10) 1 d PDU A 2
C2P C 0.7265(10) -0.2348(9) 0.2398(3) 0.093(4) Uiso 0.799(10) 1 d PD A 2
H2P H 0.6947 -0.2108 0.2694 0.112 Uiso 0.799(10) 1 calc PR A 2
C3P C 0.8484(11) -0.3035(11) 0.2343(3) 0.101(4) Uiso 0.799(10) 1 d PDU A 2
C4P C 0.8916(11) -0.3393(11) 0.1902(3) 0.092(4) Uiso 0.799(10) 1 d PDU A 2
H4P H 0.9711 -0.3886 0.1879 0.110 Uiso 0.799(10) 1 calc PR A 2
C5P C 0.8222(10) -0.3054(10) 0.1483(3) 0.089(4) Uiso 0.799(10) 1 d PDU A 2
C6P C 0.7014(10) -0.2370(10) 0.1558(3) 0.078(5) Uiso 0.799(10) 1 d PDU A 2
C7P C 0.5900(7) -0.1674(5) 0.1280(2) 0.069(2) Uani 0.799(10) 1 d PDU A 2
C8P C 0.6524(8) -0.0651(6) 0.0997(3) 0.064(2) Uiso 0.799(10) 1 d PD A 2
C9P C 0.6031(8) -0.0407(7) 0.0551(3) 0.068(2) Uiso 0.799(10) 1 d PD A 2
H9P H 0.5330 -0.0887 0.0418 0.082 Uiso 0.799(10) 1 calc PR A 2
C10P C 0.6551(9) 0.0531(7) 0.0296(3) 0.069(3) Uiso 0.799(10) 1 d PDU A 2
H10P H 0.6179 0.0684 -0.0003 0.082 Uiso 0.799(10) 1 calc PR A 2
C11P C 0.7611(10) 0.1247(8) 0.0474(3) 0.062(4) Uiso 0.799(10) 1 d PD A 2
C12P C 0.8134(10) 0.0985(8) 0.0919(3) 0.070(3) Uiso 0.799(10) 1 d PDU A 2
H12P H 0.8850 0.1456 0.1050 0.084 Uiso 0.799(10) 1 calc PR A 2
C13P C 0.7621(8) 0.0052(7) 0.1168(3) 0.066(2) Uiso 0.799(10) 1 d PD A 2
H13P H 0.8018 -0.0118 0.1461 0.079 Uiso 0.799(10) 1 calc PR A 2
C14P C 0.5251(7) -0.1366(6) 0.1806(3) 0.085(3) Uani 0.799(10) 1 d PDU A 2
C15P C 0.3820(8) -0.1987(8) 0.1890(4) 0.108(3) Uani 0.799(10) 1 d PDU A 2
H15D H 0.3901 -0.2799 0.1799 0.162 Uiso 0.799(10) 1 calc PR A 2
H15E H 0.3084 -0.1614 0.1705 0.162 Uiso 0.799(10) 1 calc PR A 2
H15F H 0.3573 -0.1938 0.2218 0.162 Uiso 0.799(10) 1 calc PR A 2
C16P C 0.5146(11) -0.0108(6) 0.1960(3) 0.095(3) Uani 0.799(10) 1 d PDU A 2
H16D H 0.4310 0.0246 0.1821 0.142 Uiso 0.799(10) 1 calc PR A 2
H16E H 0.5989 0.0311 0.1859 0.142 Uiso 0.799(10) 1 calc PR A 2
H16F H 0.5072 -0.0074 0.2297 0.142 Uiso 0.799(10) 1 calc PR A 2
C17P C 0.9305(13) -0.3439(11) 0.2789(3) 0.123(4) Uani 0.799(10) 1 d PDU A 2
H17P H 0.8726 -0.3177 0.3058 0.148 Uiso 0.799(10) 1 calc PR A 2
C18P C 1.0695(16) -0.2841(16) 0.2835(5) 0.174(7) Uani 0.799(10) 1 d PDU A 2
H18D H 1.0556 -0.2005 0.2813 0.261 Uiso 0.799(10) 1 calc PR A 2
H18E H 1.1326 -0.3097 0.2588 0.261 Uiso 0.799(10) 1 calc PR A 2
H18F H 1.1113 -0.3029 0.3136 0.261 Uiso 0.799(10) 1 calc PR A 2
C19P C 0.937(2) -0.4715(12) 0.2824(7) 0.173(9) Uani 0.799(10) 1 d PDU A 2
H19D H 0.8421 -0.5036 0.2798 0.260 Uiso 0.799(10) 1 calc PR A 2
H19E H 0.9781 -0.4932 0.3123 0.260 Uiso 0.799(10) 1 calc PR A 2
H19F H 0.9962 -0.5019 0.2574 0.260 Uiso 0.799(10) 1 calc PR A 2
C20P C 0.8819(12) -0.3303(11) 0.0997(3) 0.105(4) Uani 0.799(10) 1 d PDU A 2
H20P H 0.8189 -0.2918 0.0767 0.126 Uiso 0.799(10) 1 calc PR A 2
C21P C 0.8797(18) -0.4607(10) 0.0897(5) 0.138(5) Uani 0.799(10) 1 d PDU A 2
H21D H 0.9157 -0.4748 0.0584 0.207 Uiso 0.799(10) 1 calc PR A 2
H21E H 0.7829 -0.4894 0.0920 0.207 Uiso 0.799(10) 1 calc PR A 2
H21F H 0.9392 -0.5009 0.1122 0.207 Uiso 0.799(10) 1 calc PR A 2
C22P C 1.0304(17) -0.2803(16) 0.0937(7) 0.158(7) Uani 0.799(10) 1 d PDU A 2
H22D H 1.0647 -0.2975 0.0625 0.237 Uiso 0.799(10) 1 calc PR A 2
H22E H 1.0938 -0.3148 0.1165 0.237 Uiso 0.799(10) 1 calc PR A 2
H22F H 1.0274 -0.1965 0.0981 0.237 Uiso 0.799(10) 1 calc PR A 2
C23P C 0.8188(12) 0.2285(10) 0.0219(5) 0.067(3) Uani 0.799(10) 1 d PDU A 2
C24P C 0.7793(10) 0.3667(7) -0.0429(3) 0.081(3) Uani 0.799(10) 1 d PDU A 2
H24P H 0.8834 0.3765 -0.0394 0.098 Uiso 0.799(10) 1 calc PR A 2
C25P C 0.7091(10) 0.4808(8) -0.0301(4) 0.091(3) Uani 0.799(10) 1 d PDU A 2
C26P C 0.527(2) 0.5747(13) 0.0145(9) 0.141(6) Uani 0.799(10) 1 d PDU A 2
H26D H 0.4641 0.5554 0.0403 0.211 Uiso 0.799(10) 1 calc PR A 2
H26E H 0.4709 0.6050 -0.0112 0.211 Uiso 0.799(10) 1 calc PR A 2
H26F H 0.5949 0.6331 0.0245 0.211 Uiso 0.799(10) 1 calc PR A 2
C27P C 0.7486(11) 0.3380(8) -0.0945(3) 0.089(3) Uani 0.799(10) 1 d PDU A 2
H27C H 0.6469 0.3215 -0.0980 0.107 Uiso 0.799(10) 1 calc PR A 2
H27D H 0.7706 0.4067 -0.1135 0.107 Uiso 0.799(10) 1 calc PR A 2
C28P C 0.8307(7) 0.2376(5) -0.1125(3) 0.078(2) Uiso 0.799(10) 1 d PGDU A 2
C29P C 0.7663(6) 0.1313(6) -0.1210(3) 0.114(4) Uiso 0.799(10) 1 d PGD A 2
H29P H 0.6685 0.1221 -0.1151 0.137 Uiso 0.799(10) 1 d PG A 2
C30P C 0.8446(9) 0.0378(5) -0.1382(3) 0.138(4) Uiso 0.799(10) 1 d PG A 2
H30P H 0.7996 -0.0345 -0.1427 0.166 Uiso 0.799(10) 1 d PG A 2
C31P C 0.9876(9) 0.0493(6) -0.1489(3) 0.131(4) Uiso 0.799(10) 1 d PG A 2
H31P H 1.0396 -0.0136 -0.1611 0.157 Uiso 0.799(10) 1 d PG A 2
C32P C 1.0516(6) 0.1560(7) -0.1410(3) 0.122(4) Uiso 0.799(10) 1 d PG A 2
H32P H 1.1485 0.1658 -0.1481 0.146 Uiso 0.799(10) 1 d PG A 2
C33P C 0.9747(7) 0.2487(6) -0.1227(3) 0.088(3) Uiso 0.799(10) 1 d PGD A 2
H33P H 1.0207 0.3201 -0.1171 0.105 Uiso 0.799(10) 1 d PG A 2

loop_
_atom_site_aniso_label
_atom_site_aniso_U_11
_atom_site_aniso_U_22
_atom_site_aniso_U_33
_atom_site_aniso_U_23
_atom_site_aniso_U_13
_atom_site_aniso_U_12
N1P 0.052(3) 0.102(5) 0.082(5) 0.026(5) 0.004(3) -0.006(4)
O1P 0.112(6) 0.091(6) 0.114(7) 0.002(4) -0.020(4) -0.024(5)
O2P 0.052(4) 0.101(6) 0.090(7) 0.020(4) 0.001(4) -0.004(3)
O3P 0.120(5) 0.102(5) 0.167(9) 0.033(6) 0.017(6) 0.025(5)
O4P 0.113(7) 0.107(5) 0.107(5) -0.018(4) 0.023(6) 0.008(5)
C7P 0.069(4) 0.062(4) 0.076(5) -0.001(4) -0.004(4) -0.002(4)
C14P 0.082(5) 0.081(6) 0.093(6) 0.006(5) 0.022(5) 0.015(5)
C15P 0.089(6) 0.108(7) 0.126(9) 0.013(6) 0.032(6) -0.005(6)
C16P 0.103(6) 0.088(6) 0.093(7) 0.005(5) 0.005(5) 0.009(5)
C17P 0.136(9) 0.142(9) 0.091(7) 0.055(6) 0.002(7) 0.049(9)
C18P 0.161(12) 0.210(15) 0.152(12) 0.099(11) -0.060(11) -0.063(12)
C19P 0.164(13) 0.167(12) 0.188(17) 0.116(12) -0.075(14) -0.015(11)
C20P 0.096(6) 0.130(9) 0.091(6) 0.021(6) 0.012(5) 0.050(6)
C21P 0.163(11) 0.124(10) 0.127(11) -0.023(8) 0.038(9) 0.036(9)
C22P 0.154(12) 0.178(17) 0.143(11) 0.031(11) 0.053(10) -0.008(12)
C23P 0.053(4) 0.082(5) 0.066(5) 0.007(4) -0.003(3) 0.017(4)
C24P 0.060(5) 0.096(6) 0.088(7) 0.024(5) 0.003(5) 0.004(4)
C25P 0.084(6) 0.098(7) 0.093(8) 0.020(6) 0.005(5) 0.005(6)
C26P 0.149(14) 0.114(10) 0.160(13) -0.038(9) 0.012(13) 0.027(10)
C27P 0.080(5) 0.114(7) 0.075(5) 0.033(5) -0.007(5) -0.011(6)

loop_
_atom_type_symbol
_atom_type_description
_atom_type_scat_dispersion_real
_atom_type_scat_dispersion_imag
_atom_type_scat_source
C C 0.0033 0.0000 'International Tables Vol C Tables 4.2.6.8 and 6.1.1.4'
H H 0.0000 0.0000 'International Tables Vol C Tables 4.2.6.8 and 6.1.1.4'
N N 0.0061 0.0000 'International Tables Vol C Tables 4.2.6.8 and 6.1.1.4'
O O 0.0106 0.0000 'International Tables Vol C Tables 4.2.6.8 and 6.1.1.4'

loop_
_geom_angle_atom_site_label_1
_geom_angle_atom_site_label_2
_geom_angle_atom_site_label_3
_geom_angle
_geom_angle_site_symmetry_1
_geom_angle_site_symmetry_3
_geom_angle_publ_flag
C23R N1R C24R 120.7(19) . . ?
C23R N1R H1R 119.7 . . ?
C24R N1R H1R 119.7 . . ?
C25R O4R C26R 118(2) . . ?
C2R C1R C6R 116.6(11) . . ?
C2R C1R C14R 118.7(13) . . ?
C6R C1R C14R 124.5(13) . . ?
C3R C2R C1R 122.7(13) . . ?
C3R C2R H2R 118.7 . . ?
C1R C2R H2R 118.7 . . ?
C2R C3R C4R 118.1(12) . . ?
C2R C3R C17R 117.8(15) . . ?
C4R C3R C17R 120.9(15) . . ?
C3R C4R C5R 121.6(14) . . ?
C3R C4R H4R 119.2 . . ?
C5R C4R H4R 119.2 . . ?
C6R C5R C4R 115.7(11) . . ?
C6R C5R C20R 120.6(15) . . ?
C4R C5R C20R 119.9(15) . . ?
C5R C6R C1R 123.2(11) . . ?
C5R C6R C7R 119.8(13) . . ?
C1R C6R C7R 116.8(13) . . ?
O1R C7R C8R 120.6(17) . . ?
O1R C7R C6R 120.4(17) . . ?
C8R C7R C6R 115.2(14) . . ?
C9R C8R C13R 119.3(11) . . ?
C9R C8R C7R 121.0(13) . . ?
C13R C8R C7R 119.4(12) . . ?
C10R C9R C8R 120.4(13) . . ?
C10R C9R H9R 119.8 . . ?
C8R C9R H9R 119.8 . . ?
C9R C10R C11R 119.8(13) . . ?
C9R C10R H10R 120.1 . . ?
C11R C10R H10R 120.1 . . ?
C10R C11R C12R 119.4(11) . . ?
C10R C11R C23R 124.8(14) . . ?
C12R C11R C23R 115.7(13) . . ?
C13R C12R C11R 120.5(13) . . ?
C13R C12R H12R 119.7 . . ?
C11R C12R H12R 119.7 . . ?
C12R C13R C8R 119.8(13) . . ?
C12R C13R H13R 120.1 . . ?
C8R C13R H13R 120.1 . . ?
C1R C14R C15R 108.3(15) . . ?
C1R C14R C16R 112.7(16) . . ?
C15R C14R C16R 109.8(16) . . ?
C1R C14R H14R 108.6 . . ?
C15R C14R H14R 108.6 . . ?
C16R C14R H14R 108.6 . . ?
C14R C15R H15A 109.5 . . ?
C14R C15R H15B 109.5 . . ?
H15A C15R H15B 109.5 . . ?
C14R C15R H15C 109.5 . . ?
H15A C15R H15C 109.5 . . ?
H15B C15R H15C 109.5 . . ?
C14R C16R H16A 109.5 . . ?
C14R C16R H16B 109.5 . . ?
H16A C16R H16B 109.5 . . ?
C14R C16R H16C 109.5 . . ?
H16A C16R H16C 109.5 . . ?
H16B C16R H16C 109.5 . . ?
C19R C17R C18R 117.9(18) . . ?
C19R C17R C3R 117.7(18) . . ?
C18R C17R C3R 114.5(17) . . ?
C19R C17R H17R 100.6 . . ?
C18R C17R H17R 100.6 . . ?
C3R C17R H17R 100.6 . . ?
C17R C18R H18A 109.5 . . ?
C17R C18R H18B 109.5 . . ?
H18A C18R H18B 109.5 . . ?
C17R C18R H18C 109.5 . . ?
H18A C18R H18C 109.5 . . ?
H18B C18R H18C 109.5 . . ?
C17R C19R H19A 109.5 . . ?
C17R C19R H19B 109.5 . . ?
H19A C19R H19B 109.5 . . ?
C17R C19R H19C 109.5 . . ?
H19A C19R H19C 109.5 . . ?
H19B C19R H19C 109.5 . . ?
C21R C20R C22R 111.6(17) . . ?
C21R C20R C5R 112.3(17) . . ?
C22R C20R C5R 111.1(16) . . ?
C21R C20R H20R 107.2 . . ?
C22R C20R H20R 107.2 . . ?
C5R C20R H20R 107.2 . . ?
C20R C21R H21A 109.5 . . ?
C20R C21R H21B 109.5 . . ?
H21A C21R H21B 109.5 . . ?
C20R C21R H21C 109.5 . . ?
H21A C21R H21C 109.5 . . ?
H21B C21R H21C 109.5 . . ?
C20R C22R H22A 109.5 . . ?
C20R C22R H22B 109.5 . . ?
H22A C22R H22B 109.5 . . ?
C20R C22R H22C 109.5 . . ?
H22A C22R H22C 109.5 . . ?
H22B C22R H22C 109.5 . . ?
O2R C23R N1R 122(2) . . ?
O2R C23R C11R 118.9(18) . . ?
N1R C23R C11R 116.1(17) . . ?
N1R C24R C25R 112.4(16) . . ?
N1R C24R C27R 112.1(17) . . ?
C25R C24R C27R 112.4(16) . . ?
N1R C24R H24R 106.5 . . ?
C25R C24R H24R 106.5 . . ?
C27R C24R H24R 106.5 . . ?
O3R C25R O4R 122.8(17) . . ?
O3R C25R C24R 122.9(17) . . ?
O4R C25R C24R 114.3(15) . . ?
C28R C27R C24R 111.5(16) . . ?
C28R C27R H27A 109.3 . . ?
C24R C27R H27A 109.3 . . ?
C28R C27R H27B 109.3 . . ?
C24R C27R H27B 109.3 . . ?
H27A C27R H27B 108.0 . . ?
C29R C28R C33R 117.2 . . ?
C29R C28R C27R 120.1(13) . . ?
C33R C28R C27R 122.6(13) . . ?
C30R C29R C28R 121.3 . . ?
C29R C30R C31R 121.0 . . ?
C32R C31R C30R 118.1 . . ?
C31R C32R C33R 121.2 . . ?
C32R C33R C28R 121.2 . . ?
C23P N1P C24P 122.7(6) . . ?
C23P N1P H1P 118.6 . . ?
C24P N1P H1P 118.6 . . ?
C25P O4P C26P 119.2(9) . . ?
C6P C1P C2P 122.3(7) . . ?
C6P C1P C14P 94.7(6) . . ?
C2P C1P C14P 143.0(7) . . ?
C1P C2P C3P 116.3(7) . . ?
C1P C2P H2P 121.8 . . ?
C3P C2P H2P 121.8 . . ?
C4P C3P C2P 120.6(7) . . ?
C4P C3P C17P 120.8(8) . . ?
C2P C3P C17P 118.6(8) . . ?
C3P C4P C5P 123.5(7) . . ?
C3P C4P H4P 118.2 . . ?
C5P C4P H4P 118.2 . . ?
C6P C5P C4P 113.6(7) . . ?
C6P C5P C20P 122.8(7) . . ?
C4P C5P C20P 123.3(7) . . ?
C1P C6P C5P 123.7(6) . . ?
C1P C6P C7P 96.1(6) . . ?
C5P C6P C7P 140.0(7) . . ?
O1P C7P C6P 114.1(8) . . ?
O1P C7P C8P 110.0(6) . . ?
C6P C7P C8P 114.0(6) . . ?
O1P C7P C14P 115.8(8) . . ?
C6P C7P C14P 83.7(5) . . ?
C8P C7P C14P 117.0(6) . . ?
C9P C8P C13P 116.9(6) . . ?
C9P C8P C7P 120.7(5) . . ?
C13P C8P C7P 122.4(6) . . ?
C8P C9P C10P 121.5(6) . . ?
C8P C9P H9P 119.2 . . ?
C10P C9P H9P 119.2 . . ?
C11P C10P C9P 121.1(7) . . ?
C11P C10P H10P 119.4 . . ?
C9P C10P H10P 119.4 . . ?
C10P C11P C12P 117.5(6) . . ?
C10P C11P C23P 123.3(6) . . ?
C12P C11P C23P 119.2(7) . . ?
C13P C12P C11P 121.1(7) . . ?
C13P C12P H12P 119.5 . . ?
C11P C12P H12P 119.5 . . ?
C12P C13P C8P 121.8(6) . . ?
C12P C13P H13P 119.1 . . ?
C8P C13P H13P 119.1 . . ?
C16P C14P C1P 115.5(7) . . ?
C16P C14P C15P 109.8(7) . . ?
C1P C14P C15P 114.0(7) . . ?
C16P C14P C7P 119.4(6) . . ?
C1P C14P C7P 85.0(5) . . ?
C15P C14P C7P 111.3(6) . . ?
C14P C15P H15D 109.5 . . ?
C14P C15P H15E 109.5 . . ?
H15D C15P H15E 109.5 . . ?
C14P C15P H15F 109.5 . . ?
H15D C15P H15F 109.5 . . ?
H15E C15P H15F 109.5 . . ?
C14P C16P H16D 109.5 . . ?
C14P C16P H16E 109.5 . . ?
H16D C16P H16E 109.5 . . ?
C14P C16P H16F 109.5 . . ?
H16D C16P H16F 109.5 . . ?
H16E C16P H16F 109.5 . . ?
C19P C17P C18P 114.7(11) . . ?
C19P C17P C3P 111.9(8) . . ?
C18P C17P C3P 111.8(8) . . ?
C19P C17P H17P 105.9 . . ?
C18P C17P H17P 105.9 . . ?
C3P C17P H17P 105.9 . . ?
C17P C18P H18D 109.5 . . ?
C17P C18P H18E 109.5 . . ?
H18D C18P H18E 109.5 . . ?
C17P C18P H18F 109.5 . . ?
H18D C18P H18F 109.5 . . ?
H18E C18P H18F 109.5 . . ?
C17P C19P H19D 109.5 . . ?
C17P C19P H19E 109.5 . . ?
H19D C19P H19E 109.5 . . ?
C17P C19P H19F 109.5 . . ?
H19D C19P H19F 109.5 . . ?
H19E C19P H19F 109.5 . . ?
C22P C20P C21P 111.2(9) . . ?
C22P C20P C5P 111.8(9) . . ?
C21P C20P C5P 110.5(9) . . ?
C22P C20P H20P 107.7 . . ?
C21P C20P H20P 107.7 . . ?
C5P C20P H20P 107.7 . . ?
C20P C21P H21D 109.5 . . ?
C20P C21P H21E 109.5 . . ?
H21D C21P H21E 109.5 . . ?
C20P C21P H21F 109.5 . . ?
H21D C21P H21F 109.5 . . ?
H21E C21P H21F 109.5 . . ?
C20P C22P H22D 109.5 . . ?
C20P C22P H22E 109.5 . . ?
H22D C22P H22E 109.5 . . ?
C20P C22P H22F 109.5 . . ?
H22D C22P H22F 109.5 . . ?
H22E C22P H22F 109.5 . . ?
O2P C23P N1P 120.8(7) . . ?
O2P C23P C11P 123.3(7) . . ?
N1P C23P C11P 115.8(6) . . ?
N1P C24P C25P 112.8(7) . . ?
N1P C24P C27P 110.6(7) . . ?
C25P C24P C27P 109.6(6) . . ?
N1P C24P H24P 107.9 . . ?
C25P C24P H24P 107.9 . . ?
C27P C24P H24P 107.9 . . ?
O3P C25P O4P 123.6(8) . . ?
O3P C25P C24P 121.9(8) . . ?
O4P C25P C24P 114.3(7) . . ?
O4P C26P H26D 109.5 . . ?
O4P C26P H26E 109.5 . . ?
H26D C26P H26E 109.5 . . ?
O4P C26P H26F 109.5 . . ?
H26D C26P H26F 109.5 . . ?
H26E C26P H26F 109.5 . . ?
C28P C27P C24P 113.8(6) . . ?
C28P C27P H27C 108.8 . . ?
C24P C27P H27C 108.8 . . ?
C28P C27P H27D 108.8 . . ?
C24P C27P H27D 108.8 . . ?
H27C C27P H27D 107.7 . . ?
C29P C28P C33P 118.1 . . ?
C29P C28P C27P 121.3(5) . . ?
C33P C28P C27P 120.6(5) . . ?
C28P C29P C30P 120.7 . . ?
C28P C29P H29P 119.7 . . ?
C30P C29P H29P 119.7 . . ?
C31P C30P C29P 121.2 . . ?
C31P C30P H30P 119.4 . . ?
C29P C30P H30P 119.4 . . ?
C32P C31P C30P 118.1 . . ?
C32P C31P H31P 120.9 . . ?
C30P C31P H31P 120.9 . . ?
C31P C32P C33P 120.9 . . ?
C31P C32P H32P 119.6 . . ?
C33P C32P H32P 119.6 . . ?
C32P C33P C28P 121.0 . . ?
C32P C33P H33P 119.5 . . ?
C28P C33P H33P 119.5 . . ?

loop_
_geom_bond_atom_site_label_1
_geom_bond_atom_site_label_2
_geom_bond_distance
_geom_bond_site_symmetry_2
_geom_bond_publ_flag
N1R C23R 1.338(11) . ?
N1R C24R 1.442(11) . ?
N1R H1R 0.8600 . ?
O1R C7R 1.227(11) . ?
O2R C23R 1.225(11) . ?
O3R C25R 1.189(10) . ?
O4R C25R 1.288(11) . ?
O4R C26R 1.435(11) . ?
C1R C2R 1.381(10) . ?
C1R C6R 1.396(10) . ?
C1R C14R 1.496(10) . ?
C2R C3R 1.370(10) . ?
C2R H2R 0.9300 . ?
C3R C4R 1.373(10) . ?
C3R C17R 1.499(10) . ?
C4R C5R 1.417(10) . ?
C4R H4R 0.9300 . ?
C5R C6R 1.385(10) . ?
C5R C20R 1.522(10) . ?
C6R C7R 1.506(10) . ?
C7R C8R 1.477(10) . ?
C8R C9R 1.384(10) . ?
C8R C13R 1.389(10) . ?
C9R C10R 1.373(10) . ?
C9R H9R 0.9300 . ?
C10R C11R 1.377(10) . ?
C10R H10R 0.9300 . ?
C11R C12R 1.393(10) . ?
C11R C23R 1.485(10) . ?
C12R C13R 1.359(10) . ?
C12R H12R 0.9300 . ?
C13R H13R 0.9300 . ?
C14R C15R 1.512(11) . ?
C14R C16R 1.525(11) . ?
C14R H14R 0.9800 . ?
C15R H15A 0.9600 . ?
C15R H15B 0.9600 . ?
C15R H15C 0.9600 . ?
C16R H16A 0.9600 . ?
C16R H16B 0.9600 . ?
C16R H16C 0.9600 . ?
C17R C19R 1.437(11) . ?
C17R C18R 1.491(11) . ?
C17R H17R 0.9800 . ?
C18R H18A 0.9600 . ?
C18R H18B 0.9600 . ?
C18R H18C 0.9600 . ?
C19R H19A 0.9600 . ?
C19R H19B 0.9600 . ?
C19R H19C 0.9600 . ?
C20R C21R 1.501(11) . ?
C20R C22R 1.519(11) . ?
C20R H20R 0.9800 . ?
C21R H21A 0.9600 . ?
C21R H21B 0.9600 . ?
C21R H21C 0.9600 . ?
C22R H22A 0.9600 . ?
C22R H22B 0.9600 . ?
C22R H22C 0.9600 . ?
C24R C25R 1.505(10) . ?
C24R C27R 1.519(11) . ?
C24R H24R 0.9800 . ?
C26R H26A 0.9600 . ?
C26R H26B 0.9600 . ?
C26R H26C 0.9600 . ?
C27R C28R 1.492(10) . ?
C27R H27A 0.9700 . ?
C27R H27B 0.9700 . ?
C28R C29R 1.3754 . ?
C28R C33R 1.3832 . ?
C29R C30R 1.3701 . ?
C29R H29R 0.9300 . ?
C30R C31R 1.3771 . ?
C30R H30R 0.9300 . ?
C31R C32R 1.3617 . ?
C31R H31R 0.9300 . ?
C32R C33R 1.3726 . ?
C32R H32R 0.9300 . ?
C33R H33R 0.9300 . ?
N1P C23P 1.347(7) . ?
N1P C24P 1.436(7) . ?
N1P H1P 0.8600 . ?
O1P C7P 1.413(8) . ?
O2P C23P 1.225(7) . ?
O3P C25P 1.212(7) . ?
O4P C25P 1.310(8) . ?
O4P C26P 1.436(9) . ?
C1P C6P 1.352(8) . ?
C1P C2P 1.380(8) . ?
C1P C14P 1.521(8) . ?
C2P C3P 1.385(8) . ?
C2P H2P 0.9300 . ?
C3P C4P 1.373(8) . ?
C3P C17P 1.547(8) . ?
C4P C5P 1.403(8) . ?
C4P H4P 0.9300 . ?
C5P C6P 1.382(7) . ?
C5P C20P 1.512(8) . ?
C6P C7P 1.522(7) . ?
C7P C8P 1.526(7) . ?
C7P C14P 1.646(8) . ?
C8P C9P 1.373(7) . ?
C8P C13P 1.383(7) . ?
C9P C10P 1.375(7) . ?
C9P H9P 0.9300 . ?
C10P C11P 1.374(8) . ?
C10P H10P 0.9300 . ?
C11P C12P 1.382(7) . ?
C11P C23P 1.484(7) . ?
C12P C13P 1.360(7) . ?
C12P H12P 0.9300 . ?
C13P H13P 0.9300 . ?
C14P C16P 1.496(8) . ?
C14P C15P 1.525(8) . ?
C15P H15D 0.9600 . ?
C15P H15E 0.9600 . ?
C15P H15F 0.9600 . ?
C16P H16D 0.9600 . ?
C16P H16E 0.9600 . ?
C16P H16F 0.9600 . ?
C17P C19P 1.452(10) . ?
C17P C18P 1.466(10) . ?
C17P H17P 0.9800 . ?
C18P H18D 0.9600 . ?
C18P H18E 0.9600 . ?
C18P H18F 0.9600 . ?
C19P H19D 0.9600 . ?
C19P H19E 0.9600 . ?
C19P H19F 0.9600 . ?
C20P C22P 1.503(9) . ?
C20P C21P 1.507(9) . ?
C20P H20P 0.9800 . ?
C21P H21D 0.9600 . ?
C21P H21E 0.9600 . ?
C21P H21F 0.9600 . ?
C22P H22D 0.9600 . ?
C22P H22E 0.9600 . ?
C22P H22F 0.9600 . ?
C24P C25P 1.496(8) . ?
C24P C27P 1.523(8) . ?
C24P H24P 0.9800 . ?
C26P H26D 0.9600 . ?
C26P H26E 0.9600 . ?
C26P H26F 0.9600 . ?
C27P C28P 1.464(7) . ?
C27P H27C 0.9700 . ?
C27P H27D 0.9700 . ?
C28P C29P 1.3688 . ?
C28P C33P 1.3759 . ?
C29P C30P 1.3762 . ?
C29P H29P 0.9300 . ?
C30P C31P 1.3694 . ?
C30P H30P 0.9300 . ?
C31P C32P 1.3674 . ?
C31P H31P 0.9300 . ?
C32P C33P 1.3743 . ?
C32P H32P 0.9300 . ?
C33P H33P 0.9300 . ?
